data_7229284
loop_
_publ_author_name
'Bandi, Vijayalakshmi'
'Kavala, Veerababurao'
'Hsu, Che-Hao'
'Konala, Ashok'
'Villuri, Bharath Kumar'
'Kotipalli, Trimurtulu'
'Kuo, Chun-Wei'
'Yao, Ching-Fa'

_publ_section_title
;
 Synthesis of functionalized unsymmetrical 1,3-butadiene-3-yne derivatives
 from \b-halo styrene derivatives and their application in the synthesis
 of trisubstituted pyridines
;
_journal_issue 74
_journal_name_full 'RSC Adv.'
_journal_page_first 46704
_journal_paper_doi 10.1039/C7RA07128K
_journal_volume 7
_journal_year 2017
_chemical_formula_moiety 'C25 H17 N'
_chemical_formula_sum 'C25 H17 N'
_chemical_formula_weight 331.40
_chemical_name_systematic
;
 ?
;
_space_group_IT_number 2
_symmetry_cell_setting triclinic
_symmetry_space_group_name_Hall '-P 1'
_symmetry_space_group_name_H-M 'P -1'
_atom_sites_solution_hydrogens geom
_atom_sites_solution_primary direct
_atom_sites_solution_secondary difmap
_audit_creation_method SHELXL-97
_audit_update_record
;
2017-06-19 deposited with the CCDC.
2017-09-25 downloaded from the CCDC.
;
_cell_angle_alpha 88.389(3)
_cell_angle_beta 88.878(2)
_cell_angle_gamma 66.498(2)
_cell_formula_units_Z 2
_cell_length_a 9.2568(4)
_cell_length_b 10.0256(4)
_cell_length_c 11.0470(5)
_cell_measurement_reflns_used 0
_cell_measurement_temperature 200(2)
_cell_measurement_theta_max 0
_cell_measurement_theta_min 0
_cell_volume 939.76(7)
_computing_molecular_graphics 'Ortep-3 for Windows (Farrugia, 1997)'
_computing_publication_material 'WinGX publication routines (Farrugia, 1999)'
_computing_structure_refinement 'SHELXL-97 (Sheldrick, 1997)'
_computing_structure_solution 'SHELXS-86 (Sheldrick, 1986)'
_diffrn_ambient_temperature 200(2)
_diffrn_measured_fraction_theta_full 0.992
_diffrn_measured_fraction_theta_max 0.992
_diffrn_measurement_device_type 'Bruker APEX2'
_diffrn_radiation_monochromator graphite
_diffrn_radiation_source 'fine-focus sealed tube'
_diffrn_radiation_type MoK\a
_diffrn_radiation_wavelength 0.71073
_diffrn_reflns_av_R_equivalents 0.0525
_diffrn_reflns_av_sigmaI/netI 0.0592
_diffrn_reflns_limit_h_max 10
_diffrn_reflns_limit_h_min -10
_diffrn_reflns_limit_k_max 11
_diffrn_reflns_limit_k_min -11
_diffrn_reflns_limit_l_max 13
_diffrn_reflns_limit_l_min -13
_diffrn_reflns_number 7953
_diffrn_reflns_theta_full 25.00
_diffrn_reflns_theta_max 25.00
_diffrn_reflns_theta_min 1.84
_exptl_absorpt_coefficient_mu 0.068
_exptl_absorpt_correction_T_max 0.9866
_exptl_absorpt_correction_T_min 0.9567
_exptl_absorpt_correction_type multi-scan
_exptl_crystal_colour colorless
_exptl_crystal_density_diffrn 1.171
_exptl_crystal_density_method 'not measured'
_exptl_crystal_description prism
_exptl_crystal_F_000 348
_exptl_crystal_size_max 0.66
_exptl_crystal_size_mid 0.64
_exptl_crystal_size_min 0.20
_refine_diff_density_max 0.193
_refine_diff_density_min -0.232
_refine_diff_density_rms 0.060
_refine_ls_extinction_method none
_refine_ls_goodness_of_fit_ref 1.088
_refine_ls_hydrogen_treatment constr
_refine_ls_matrix_type full
_refine_ls_number_parameters 235
_refine_ls_number_reflns 3200
_refine_ls_number_restraints 0
_refine_ls_restrained_S_all 1.088
_refine_ls_R_factor_all 0.0575
_refine_ls_R_factor_gt 0.0476
_refine_ls_shift/su_max 0.000
_refine_ls_shift/su_mean 0.000
_refine_ls_structure_factor_coef Fsqd
_refine_ls_weighting_details 'calc w=1/[\s^2^(Fo^2^)+(0.0820P)^2^+0.0606P] where P=(Fo^2^+2Fc^2^)/3'
_refine_ls_weighting_scheme calc
_refine_ls_wR_factor_gt 0.1294
_refine_ls_wR_factor_ref 0.1463
_reflns_number_gt 2677
_reflns_number_total 3200
_reflns_threshold_expression >2sigma(I)
_cod_data_source_file c7ra07128k2.cif
_cod_data_source_block a17293
_cod_database_code 7229284

loop_
_symmetry_equiv_pos_as_xyz
'x, y, z'
'-x, -y, -z'

loop_
_atom_site_label
_atom_site_type_symbol
_atom_site_fract_x
_atom_site_fract_y
_atom_site_fract_z
_atom_site_U_iso_or_equiv
_atom_site_adp_type
_atom_site_occupancy
_atom_site_symmetry_multiplicity
_atom_site_calc_flag
_atom_site_refinement_flags
C1 C 0.07526(18) 0.63853(17) 0.98940(13) 0.0432(4) Uani 1 1 d .
C2 C 0.22480(16) 0.51916(16) 0.97468(13) 0.0407(4) Uani 1 1 d .
H2 H 0.2543 0.4409 1.0442 0.049 Uiso 1 1 d R
C3 C 0.31733(15) 0.49962(15) 0.87593(13) 0.0362(3) Uani 1 1 d .
C4 C 0.46245(16) 0.36445(15) 0.86273(13) 0.0372(4) Uani 1 1 d .
C5 C 0.47160(18) 0.23230(16) 0.91287(14) 0.0477(4) Uani 1 1 d .
H5 H 0.3829 0.2274 0.9543 0.057 Uiso 1 1 calc R
C6 C 0.6086(2) 0.10823(18) 0.90283(16) 0.0572(5) Uani 1 1 d .
H6 H 0.6136 0.0189 0.9378 0.069 Uiso 1 1 calc R
C7 C 0.7383(2) 0.11340(19) 0.84238(16) 0.0575(5) Uani 1 1 d .
H7 H 0.8326 0.0282 0.8363 0.069 Uiso 1 1 calc R
C8 C 0.73011(18) 0.24315(18) 0.79086(16) 0.0533(4) Uani 1 1 d .
H8 H 0.8189 0.2470 0.7487 0.064 Uiso 1 1 calc R
C9 C 0.59357(16) 0.36761(17) 0.80013(14) 0.0445(4) Uani 1 1 d .
H9 H 0.5889 0.4561 0.7636 0.053 Uiso 1 1 calc R
C10 C 0.27838(15) 0.61149(15) 0.77575(12) 0.0349(3) Uani 1 1 d .
C11 C 0.27802(15) 0.55484(15) 0.65832(13) 0.0370(4) Uani 1 1 d .
C12 C 0.27783(15) 0.49398(15) 0.56589(13) 0.0384(4) Uani 1 1 d .
C13 C 0.27308(15) 0.42031(14) 0.45738(12) 0.0355(4) Uani 1 1 d .
C14 C 0.39304(17) 0.28710(18) 0.43076(15) 0.0502(4) Uani 1 1 d .
H14 H 0.4820 0.2470 0.4821 0.060 Uiso 1 1 calc R
C15 C 0.38346(19) 0.21256(19) 0.32976(17) 0.0567(5) Uani 1 1 d .
H15 H 0.4663 0.1219 0.3116 0.068 Uiso 1 1 calc R
C16 C 0.25391(19) 0.26947(19) 0.25516(15) 0.0522(4) Uani 1 1 d .
H16 H 0.2469 0.2173 0.1866 0.063 Uiso 1 1 calc R
C17 C 0.13517(18) 0.40173(18) 0.28038(13) 0.0483(4) Uani 1 1 d .
H17 H 0.0465 0.4413 0.2287 0.058 Uiso 1 1 calc R
C18 C 0.14433(17) 0.47714(16) 0.38027(13) 0.0419(4) Uani 1 1 d .
H18 H 0.0621 0.5687 0.3967 0.050 Uiso 1 1 calc R
C19 C 0.24705(15) 0.75160(15) 0.80090(13) 0.0384(4) Uani 1 1 d .
H19 H 0.2485 0.7706 0.8845 0.046 Uiso 1 1 calc R
C20 C 0.21128(15) 0.87870(15) 0.72004(14) 0.0384(4) Uani 1 1 d .
C21 C 0.20203(17) 0.87659(17) 0.59414(14) 0.0474(4) Uani 1 1 d .
H21 H 0.2121 0.7894 0.5562 0.057 Uiso 1 1 calc R
C22 C 0.17839(19) 0.99971(17) 0.52389(16) 0.0543(5) Uani 1 1 d .
H22 H 0.1740 0.9959 0.4383 0.065 Uiso 1 1 calc R
C23 C 0.16126(18) 1.12763(17) 0.57686(17) 0.0560(5) Uani 1 1 d .
H23 H 0.1452 1.2118 0.5281 0.067 Uiso 1 1 calc R
C24 C 0.16740(19) 1.13327(17) 0.70087(18) 0.0564(5) Uani 1 1 d .
H24 H 0.1549 1.2218 0.7377 0.068 Uiso 1 1 calc R
C25 C 0.19175(17) 1.01035(16) 0.77236(15) 0.0473(4) Uani 1 1 d .
H25 H 0.1952 1.0156 0.8579 0.057 Uiso 1 1 calc R
N1 N -0.04697(16) 0.72961(16) 1.00448(13) 0.0564(4) Uani 1 1 d .

loop_
_atom_site_aniso_label
_atom_site_aniso_U_11
_atom_site_aniso_U_22
_atom_site_aniso_U_33
_atom_site_aniso_U_23
_atom_site_aniso_U_13
_atom_site_aniso_U_12
C1 0.0496(8) 0.0469(9) 0.0391(9) -0.0040(7) 0.0035(7) -0.0256(7)
C2 0.0474(8) 0.0385(8) 0.0391(8) 0.0005(6) 0.0003(6) -0.0201(7)
C3 0.0416(7) 0.0363(8) 0.0370(8) 0.0002(6) -0.0033(6) -0.0223(6)
C4 0.0425(7) 0.0361(8) 0.0365(8) 0.0013(6) -0.0033(6) -0.0195(6)
C5 0.0534(9) 0.0396(9) 0.0519(10) 0.0044(7) 0.0049(7) -0.0212(7)
C6 0.0644(10) 0.0361(9) 0.0669(12) 0.0076(8) 0.0031(8) -0.0162(8)
C7 0.0515(9) 0.0449(10) 0.0663(12) -0.0008(8) -0.0020(8) -0.0089(7)
C8 0.0418(8) 0.0540(11) 0.0653(11) -0.0016(8) 0.0044(7) -0.0207(7)
C9 0.0451(8) 0.0418(9) 0.0511(9) 0.0037(7) -0.0019(6) -0.0222(7)
C10 0.0358(7) 0.0338(8) 0.0374(8) 0.0009(6) 0.0000(5) -0.0164(6)
C11 0.0399(7) 0.0332(8) 0.0406(9) 0.0037(6) 0.0002(6) -0.0177(6)
C12 0.0423(7) 0.0345(8) 0.0412(9) 0.0033(7) 0.0005(6) -0.0184(6)
C13 0.0406(7) 0.0325(8) 0.0377(8) -0.0002(6) 0.0060(6) -0.0194(6)
C14 0.0383(7) 0.0479(9) 0.0599(10) -0.0077(8) 0.0006(7) -0.0121(7)
C15 0.0511(9) 0.0452(10) 0.0681(12) -0.0206(8) 0.0150(8) -0.0124(7)
C16 0.0627(10) 0.0586(11) 0.0451(10) -0.0135(8) 0.0115(8) -0.0341(8)
C17 0.0530(8) 0.0554(10) 0.0371(9) -0.0001(7) -0.0013(7) -0.0223(8)
C18 0.0458(8) 0.0365(8) 0.0383(8) 0.0029(6) 0.0027(6) -0.0115(6)
C19 0.0399(7) 0.0385(9) 0.0388(8) -0.0010(6) -0.0005(6) -0.0179(6)
C20 0.0333(7) 0.0314(8) 0.0498(9) 0.0013(6) 0.0017(6) -0.0124(6)
C21 0.0541(9) 0.0351(8) 0.0516(10) 0.0029(7) -0.0027(7) -0.0164(7)
C22 0.0604(9) 0.0429(10) 0.0526(10) 0.0088(8) 0.0036(8) -0.0139(8)
C23 0.0525(9) 0.0343(9) 0.0732(13) 0.0111(8) 0.0140(8) -0.0102(7)
C24 0.0567(9) 0.0304(8) 0.0782(13) -0.0036(8) 0.0093(8) -0.0136(7)
C25 0.0477(8) 0.0347(9) 0.0567(10) -0.0044(7) 0.0039(7) -0.0133(7)
N1 0.0523(8) 0.0595(9) 0.0569(9) -0.0133(7) 0.0075(6) -0.0212(7)

loop_
_atom_type_symbol
_atom_type_description
_atom_type_scat_dispersion_real
_atom_type_scat_dispersion_imag
_atom_type_scat_source
C C 0.0033 0.0016 'International Tables Vol C Tables 4.2.6.8 and 6.1.1.4'
H H 0.0000 0.0000 'International Tables Vol C Tables 4.2.6.8 and 6.1.1.4'
N N 0.0061 0.0033 'International Tables Vol C Tables 4.2.6.8 and 6.1.1.4'
O O 0.0106 0.0060 'International Tables Vol C Tables 4.2.6.8 and 6.1.1.4'

loop_
_geom_angle_atom_site_label_1
_geom_angle_atom_site_label_2
_geom_angle_atom_site_label_3
_geom_angle
N1 C1 C2 176.62(17)
C3 C2 C1 124.33(13)
C3 C2 H2 120.6
C1 C2 H2 114.8
C2 C3 C4 120.65(13)
C2 C3 C10 121.55(12)
C4 C3 C10 117.80(12)
C5 C4 C9 118.37(13)
C5 C4 C3 121.13(13)
C9 C4 C3 120.49(13)
C6 C5 C4 120.58(14)
C6 C5 H5 119.7
C4 C5 H5 119.7
C7 C6 C5 120.44(15)
C7 C6 H6 119.8
C5 C6 H6 119.8
C8 C7 C6 119.57(15)
C8 C7 H7 120.2
C6 C7 H7 120.2
C7 C8 C9 120.41(15)
C7 C8 H8 119.8
C9 C8 H8 119.8
C8 C9 C4 120.60(14)
C8 C9 H9 119.7
C4 C9 H9 119.7
C19 C10 C11 126.15(13)
C19 C10 C3 119.98(13)
C11 C10 C3 113.87(12)
C12 C11 C10 172.97(15)
C11 C12 C13 177.98(14)
C14 C13 C18 118.76(13)
C14 C13 C12 120.48(13)
C18 C13 C12 120.68(12)
C15 C14 C13 120.25(14)
C15 C14 H14 119.9
C13 C14 H14 119.9
C16 C15 C14 120.26(14)
C16 C15 H15 119.9
C14 C15 H15 119.9
C17 C16 C15 119.86(15)
C17 C16 H16 120.1
C15 C16 H16 120.1
C16 C17 C18 120.24(14)
C16 C17 H17 119.9
C18 C17 H17 119.9
C17 C18 C13 120.62(13)
C17 C18 H18 119.7
C13 C18 H18 119.7
C10 C19 C20 130.41(14)
C10 C19 H19 114.8
C20 C19 H19 114.8
C21 C20 C25 117.69(14)
C21 C20 C19 124.73(14)
C25 C20 C19 117.52(14)
C22 C21 C20 120.89(15)
C22 C21 H21 119.6
C20 C21 H21 119.6
C23 C22 C21 120.56(17)
C23 C22 H22 119.7
C21 C22 H22 119.7
C22 C23 C24 119.71(15)
C22 C23 H23 120.1
C24 C23 H23 120.1
C23 C24 C25 120.30(16)
C23 C24 H24 119.8
C25 C24 H24 119.8
C24 C25 C20 120.82(16)
C24 C25 H25 119.6
C20 C25 H25 119.6

loop_
_geom_bond_atom_site_label_1
_geom_bond_atom_site_label_2
_geom_bond_distance
C1 N1 1.1485(19)
C1 C2 1.434(2)
C2 C3 1.343(2)
C2 H2 1.0414
C3 C4 1.4879(18)
C3 C10 1.4953(19)
C4 C5 1.393(2)
C4 C9 1.396(2)
C5 C6 1.383(2)
C5 H5 0.9500
C6 C7 1.380(3)
C6 H6 0.9500
C7 C8 1.380(2)
C7 H7 0.9500
C8 C9 1.382(2)
C8 H8 0.9500
C9 H9 0.9500
C10 C19 1.352(2)
C10 C11 1.431(2)
C11 C12 1.2045(19)
C12 C13 1.436(2)
C13 C14 1.389(2)
C13 C18 1.393(2)
C14 C15 1.384(2)
C14 H14 0.9500
C15 C16 1.382(2)
C15 H15 0.9500
C16 C17 1.375(2)
C16 H16 0.9500
C17 C18 1.378(2)
C17 H17 0.9500
C18 H18 0.9500
C19 C20 1.464(2)
C19 H19 0.9500
C20 C21 1.396(2)
C20 C25 1.399(2)
C21 C22 1.382(2)
C21 H21 0.9500
C22 C23 1.374(2)
C22 H22 0.9500
C23 C24 1.376(2)
C23 H23 0.9500
C24 C25 1.387(2)
C24 H24 0.9500
C25 H25 0.9500
